data_2015149
loop_
_publ_author_name
'Tripathi, Anil Kumar'
'Bruhn, Clemens'
'Flock, Susanne'
'Frauenrath, Herbert'

_publ_section_title
;
 The <i>endo</i> and <i>exo</i> isomers of
 1-(4-isopropyl-3,5-dioxa-8-azabicyclo[5.1.0]octan-8-yl)pyrrolidine-2,5-dione
;
_journal_coeditor_code GD1417
_journal_issue 12
_journal_name_full 'Acta Crystallographica Section C'
_journal_page_first o705
_journal_page_last o706
_journal_paper_doi 10.1107/S0108270105035134
_journal_volume 61
_journal_year 2005
_chemical_formula_moiety 'C12 H18 N2 O4'
_chemical_formula_sum 'C12 H18 N2 O4'
_chemical_formula_weight 254.28
_chemical_name_systematic
;
endo-
1-(4-isopropyl-3,5-dioxa-8-azabicyclo[5.1.0]octan-8-yl)pyrrolidine-2,5-dione
;
_space_group_IT_number 4
_symmetry_cell_setting monoclinic
_symmetry_space_group_name_Hall 'P 2yb'
_symmetry_space_group_name_H-M 'P 1 21 1'
_atom_sites_solution_hydrogens geom
_atom_sites_solution_primary direct
_atom_sites_solution_secondary difmap
_audit_creation_method SHELXL97
_cell_angle_alpha 90.00
_cell_angle_beta 100.250(15)
_cell_angle_gamma 90.00
_cell_formula_units_Z 2
_cell_length_a 6.1449(11)
_cell_length_b 7.8343(10)
_cell_length_c 13.080(3)
_cell_measurement_reflns_used 7302
_cell_measurement_temperature 153(2)
_cell_measurement_theta_max 25.99
_cell_measurement_theta_min 1.58
_cell_volume 619.6(2)
_computing_cell_refinement 'Please provide missing details'
_computing_data_collection 'Please provide missing details'
_computing_data_reduction 'Please provide missing details'
_computing_molecular_graphics 'Please provide missing details'
_computing_publication_material 'Please provide missing details'
_computing_structure_refinement 'SHELXL97 (Sheldrick, 1997)'
_computing_structure_solution 'SHELXS97 (Sheldrick, 1997)'
_diffrn_ambient_temperature 153(2)
_diffrn_detector_area_resol_mean 6.67
_diffrn_measured_fraction_theta_full 1.000
_diffrn_measured_fraction_theta_max 1.000
_diffrn_measurement_device '2-circle goniometer'
_diffrn_measurement_device_type 'Stoe IPDS 2'
_diffrn_measurement_method rotation
_diffrn_radiation_monochromator 'plane graphite'
_diffrn_radiation_type 'Mo K\a'
_diffrn_radiation_wavelength 0.71073
_diffrn_reflns_av_R_equivalents 0.0574
_diffrn_reflns_av_sigmaI/netI 0.0357
_diffrn_reflns_limit_h_max 7
_diffrn_reflns_limit_h_min -7
_diffrn_reflns_limit_k_max 9
_diffrn_reflns_limit_k_min -9
_diffrn_reflns_limit_l_max 15
_diffrn_reflns_limit_l_min -15
_diffrn_reflns_number 8393
_diffrn_reflns_theta_full 25.48
_diffrn_reflns_theta_max 25.48
_diffrn_reflns_theta_min 1.58
_diffrn_standards_decay_% 0
_exptl_absorpt_coefficient_mu 0.103
_exptl_absorpt_correction_T_max 0.9951
_exptl_absorpt_correction_T_min 0.9535
_exptl_absorpt_correction_type integration
_exptl_absorpt_process_details 'X-RED32 (Stoe & Cie, 2004)'
_exptl_crystal_colour colourless
_exptl_crystal_density_diffrn 1.363
_exptl_crystal_density_method 'not measured'
_exptl_crystal_description plate
_exptl_crystal_F_000 272
_exptl_crystal_size_max 0.47
_exptl_crystal_size_mid 0.41
_exptl_crystal_size_min 0.05
_refine_diff_density_max 0.144
_refine_diff_density_min -0.208
_refine_ls_extinction_method none
_refine_ls_goodness_of_fit_ref 1.021
_refine_ls_hydrogen_treatment constr
_refine_ls_matrix_type full
_refine_ls_number_parameters 165
_refine_ls_number_reflns 1244
_refine_ls_number_restraints 1
_refine_ls_restrained_S_all 1.021
_refine_ls_R_factor_all 0.0468
_refine_ls_R_factor_gt 0.0359
_refine_ls_shift/su_max 0.004
_refine_ls_shift/su_mean 0.001
_refine_ls_structure_factor_coef Fsqd
_refine_ls_weighting_details 'calc w = 1/[\s^2^(Fo^2^)+(0.044P)^2^] where P=(Fo^2^+2Fc^2^)/3'
_refine_ls_weighting_scheme calc
_refine_ls_wR_factor_gt 0.0731
_refine_ls_wR_factor_ref 0.0764
_reflns_number_gt 998
_reflns_number_total 1244
_reflns_threshold_expression I>2\s(I)
_cod_data_source_file gd1417.cif
_cod_data_source_block I
_cod_original_sg_symbol_H-M 'P 21'
_cod_database_code 2015149
_cod_database_fobs_code 2015149

loop_
_symmetry_equiv_pos_as_xyz
'x, y, z'
'-x, y+1/2, -z'

loop_
_atom_site_label
_atom_site_fract_x
_atom_site_fract_y
_atom_site_fract_z
_atom_site_U_iso_or_equiv
_atom_site_adp_type
_atom_site_calc_flag
_atom_site_refinement_flags
_atom_site_occupancy
_atom_site_disorder_assembly
_atom_site_disorder_group
_atom_site_type_symbol
C1 0.1562(5) 0.8397(4) 0.6551(2) 0.0359(7) Uani d . 1 . . C
H1A 0.2998 0.8933 0.6500 0.043 Uiso calc R 1 . . H
H1B 0.1719 0.7149 0.6472 0.043 Uiso calc R 1 . . H
C2 0.1003(5) 0.8771(4) 0.7606(2) 0.0310(6) Uani d . 1 . . C
H2A 0.1520 0.9890 0.7930 0.037 Uiso calc R 1 . . H
C3 -0.1000(4) 0.8033(4) 0.7901(2) 0.0314(6) Uani d . 1 . . C
H3A -0.1692 0.8701 0.8411 0.038 Uiso calc R 1 . . H
C4 -0.2544(5) 0.6976(4) 0.7130(2) 0.0345(7) Uani d . 1 . . C
H4B -0.1758 0.5945 0.6951 0.041 Uiso calc R 1 . . H
H4A -0.3809 0.6599 0.7448 0.041 Uiso calc R 1 . . H
C5 -0.1931(4) 0.7912(4) 0.5452(2) 0.0314(6) Uani d . 1 . . C
H5A -0.1396 0.6725 0.5364 0.038 Uiso calc R 1 . . H
C6 -0.3220(5) 0.8561(4) 0.4427(2) 0.0341(6) Uani d . 1 . . C
H6A -0.3517 0.9805 0.4504 0.041 Uiso calc R 1 . . H
C7 -0.1823(5) 0.8357(4) 0.3577(2) 0.0403(7) Uani d . 1 . . C
H7A -0.1594 0.7141 0.3457 0.048 Uiso calc R 1 . . H
H7B -0.0389 0.8916 0.3796 0.048 Uiso calc R 1 . . H
H7C -0.2592 0.8885 0.2933 0.048 Uiso calc R 1 . . H
C8 -0.5429(5) 0.7652(4) 0.4124(2) 0.0421(8) Uani d . 1 . . C
H8C -0.6164 0.8051 0.3439 0.051 Uiso calc R 1 . . H
H8B -0.6364 0.7902 0.4639 0.051 Uiso calc R 1 . . H
H8A -0.5180 0.6418 0.4100 0.051 Uiso calc R 1 . . H
C9 0.3970(5) 0.8568(4) 0.9687(2) 0.0357(7) Uani d . 1 . . C
C10 0.4386(5) 0.8615(4) 1.0854(2) 0.0403(7) Uani d . 1 . . C
H10A 0.4573 0.9805 1.1109 0.048 Uiso calc R 1 . . H
H10B 0.5731 0.7958 1.1143 0.048 Uiso calc R 1 . . H
C11 0.2335(5) 0.7804(4) 1.1162(2) 0.0398(7) Uani d . 1 . . C
H11B 0.2757 0.6853 1.1656 0.048 Uiso calc R 1 . . H
H11A 0.1492 0.8658 1.1490 0.048 Uiso calc R 1 . . H
C12 0.0983(5) 0.7156(4) 1.0165(2) 0.0354(7) Uani d . 1 . . C
N1 0.1217(4) 0.7252(3) 0.83085(17) 0.0313(5) Uani d . 1 . . N
N2 0.2005(4) 0.7706(3) 0.93619(15) 0.0299(5) Uani d . 1 . . N
O1 0.5120(3) 0.9170(3) 0.91070(15) 0.0453(6) Uani d . 1 . . O
O2 -0.0704(4) 0.6317(3) 1.00440(16) 0.0455(6) Uani d . 1 . . O
O3 -0.0102(3) 0.9024(3) 0.57294(13) 0.0347(5) Uani d . 1 . . O
O4 -0.3350(3) 0.7922(3) 0.62015(13) 0.0341(5) Uani d . 1 . . O

loop_
_atom_site_aniso_label
_atom_site_aniso_U_11
_atom_site_aniso_U_22
_atom_site_aniso_U_33
_atom_site_aniso_U_12
_atom_site_aniso_U_13
_atom_site_aniso_U_23
C1 0.0300(14) 0.0462(19) 0.0319(14) 0.0004(14) 0.0061(12) -0.0008(14)
C2 0.0335(15) 0.0281(15) 0.0319(14) -0.0004(13) 0.0070(11) -0.0002(13)
C3 0.0298(14) 0.0342(15) 0.0304(14) 0.0046(13) 0.0061(12) 0.0005(12)
C4 0.0354(17) 0.0419(18) 0.0264(15) -0.0042(13) 0.0060(12) 0.0062(12)
C5 0.0313(14) 0.0350(15) 0.0297(14) -0.0041(14) 0.0100(11) -0.0007(12)
C6 0.0385(15) 0.0330(15) 0.0312(14) -0.0001(14) 0.0071(12) -0.0014(13)
C7 0.0489(18) 0.0394(18) 0.0337(15) 0.0013(15) 0.0105(13) 0.0011(14)
C8 0.0404(18) 0.048(2) 0.0363(16) -0.0014(16) 0.0033(13) 0.0020(15)
C9 0.0326(15) 0.0352(16) 0.0390(15) 0.0023(14) 0.0056(13) -0.0040(14)
C10 0.0422(17) 0.0441(18) 0.0325(16) -0.0001(15) 0.0008(12) -0.0032(15)
C11 0.0488(18) 0.0388(17) 0.0308(14) -0.0048(16) 0.0042(13) -0.0029(14)
C12 0.0452(19) 0.0292(15) 0.0311(15) 0.0009(15) 0.0048(13) 0.0017(13)
N1 0.0355(13) 0.0292(12) 0.0289(12) 0.0022(10) 0.0045(10) -0.0009(10)
N2 0.0345(13) 0.0311(13) 0.0235(11) -0.0004(11) 0.0031(10) -0.0034(11)
O1 0.0347(11) 0.0612(14) 0.0418(12) -0.0036(11) 0.0113(10) -0.0026(11)
O2 0.0491(14) 0.0462(13) 0.0404(11) -0.0146(12) 0.0059(10) 0.0044(11)
O3 0.0346(11) 0.0390(12) 0.0304(10) -0.0033(10) 0.0057(8) 0.0040(9)
O4 0.0307(10) 0.0428(11) 0.0295(10) 0.0019(9) 0.0072(8) 0.0045(9)

loop_
_atom_type_symbol
_atom_type_description
_atom_type_scat_dispersion_real
_atom_type_scat_dispersion_imag
_atom_type_scat_source
C C 0.0033 0.0000 'International Tables Vol C Tables 4.2.6.8 and 6.1.1.4'
H H 0.0000 0.0000 'International Tables Vol C Tables 4.2.6.8 and 6.1.1.4'
N N 0.0061 0.0000 'International Tables Vol C Tables 4.2.6.8 and 6.1.1.4'
O O 0.0106 0.0000 'International Tables Vol C Tables 4.2.6.8 and 6.1.1.4'

loop_
_geom_angle_atom_site_label_1
_geom_angle_atom_site_label_2
_geom_angle_atom_site_label_3
_geom_angle
_geom_angle_publ_flag
O3 C1 C2 111.8(2) n
O3 C1 H1A 109.3 ?
C2 C1 H1A 109.3 ?
O3 C1 H1B 109.3 ?
C2 C1 H1B 109.3 ?
H1A C1 H1B 107.9 ?
C3 C2 N1 60.83(18) n
C3 C2 C1 120.0(2) n
N1 C2 C1 113.4(2) n
C3 C2 H2A 116.8 ?
N1 C2 H2A 116.8 ?
C1 C2 H2A 116.8 ?
C2 C3 N1 60.33(17) n
C2 C3 C4 119.8(2) n
N1 C3 C4 116.0(2) n
C2 C3 H3A 116.3 ?
N1 C3 H3A 116.3 ?
C4 C3 H3A 116.3 ?
O4 C4 C3 111.4(2) n
O4 C4 H4B 109.3 ?
C3 C4 H4B 109.3 ?
O4 C4 H4A 109.3 ?
C3 C4 H4A 109.3 ?
H4B C4 H4A 108.0 ?
O3 C5 O4 112.1(2) n
O3 C5 C6 106.6(2) n
O4 C5 C6 108.6(2) n
O3 C5 H5A 109.8 ?
O4 C5 H5A 109.8 ?
C6 C5 H5A 109.8 ?
C5 C6 C8 112.0(2) n
C5 C6 C7 109.6(2) n
C8 C6 C7 110.7(2) n
C5 C6 H6A 108.2 ?
C8 C6 H6A 108.2 ?
C7 C6 H6A 108.2 ?
C6 C7 H7A 109.5 ?
C6 C7 H7B 109.5 ?
H7A C7 H7B 109.5 ?
C6 C7 H7C 109.5 ?
H7A C7 H7C 109.5 ?
H7B C7 H7C 109.5 ?
C6 C8 H8C 109.5 ?
C6 C8 H8B 109.5 ?
H8C C8 H8B 109.5 ?
C6 C8 H8A 109.5 ?
H8C C8 H8A 109.5 ?
H8B C8 H8A 109.5 ?
O1 C9 N2 124.7(3) n
O1 C9 C10 127.5(3) n
N2 C9 C10 107.8(2) n
C9 C10 C11 104.9(2) n
C9 C10 H10A 110.8 ?
C11 C10 H10A 110.8 ?
C9 C10 H10B 110.8 ?
C11 C10 H10B 110.8 ?
H10A C10 H10B 108.8 ?
C12 C11 C10 105.5(2) n
C12 C11 H11B 110.7 ?
C10 C11 H11B 110.7 ?
C12 C11 H11A 110.7 ?
C10 C11 H11A 110.7 ?
H11B C11 H11A 108.8 ?
O2 C12 N2 124.2(3) n
O2 C12 C11 128.6(3) n
N2 C12 C11 107.3(3) n
N2 N1 C2 112.0(2) n
N2 N1 C3 111.9(2) n
C2 N1 C3 58.84(17) n
C9 N2 C12 114.1(2) n
C9 N2 N1 123.2(2) n
C12 N2 N1 122.3(2) n
C5 O3 C1 114.2(2) n
C5 O4 C4 114.8(2) n

loop_
_geom_bond_atom_site_label_1
_geom_bond_atom_site_label_2
_geom_bond_site_symmetry_2
_geom_bond_distance
_geom_bond_publ_flag
C1 O3 . 1.432(3) n
C1 C2 . 1.509(4) n
C1 H1A . 0.9900 ?
C1 H1B . 0.9900 ?
C2 C3 . 1.472(4) n
C2 N1 . 1.495(3) n
C2 H2A . 1.0000 ?
C3 N1 . 1.502(4) n
C3 C4 . 1.504(4) n
C3 H3A . 1.0000 ?
C4 O4 . 1.434(3) n
C4 H4B . 0.9900 ?
C4 H4A . 0.9900 ?
C5 O3 . 1.417(3) n
C5 O4 . 1.423(3) n
C5 C6 . 1.519(4) n
C5 H5A . 1.0000 ?
C6 C8 . 1.521(4) n
C6 C7 . 1.529(4) n
C6 H6A . 1.0000 ?
C7 H7A . 0.9800 ?
C7 H7B . 0.9800 ?
C7 H7C . 0.9800 ?
C8 H8C . 0.9800 ?
C8 H8B . 0.9800 ?
C8 H8A . 0.9800 ?
C9 O1 . 1.219(3) n
C9 N2 . 1.382(4) n
C9 C10 . 1.503(4) n
C10 C11 . 1.528(4) n
C10 H10A . 0.9900 ?
C10 H10B . 0.9900 ?
C11 C12 . 1.504(4) n
C11 H11B . 0.9900 ?
C11 H11A . 0.9900 ?
C12 O2 . 1.213(3) n
C12 N2 . 1.385(4) n
N1 N2 . 1.422(3) n
